data_7119486
loop_
_publ_author_name
Hikaru
Yanai
Nobuyuki
Ishii
Takashi
Matsumoto

_publ_section_title
;
 Synthesis of 1,2,3,4-tetrasubstituted naphthalenes through a cascade
 reaction triggered by silyl acetal activation
;
_journal_name_full Chem.Commun.
_journal_page_first 7974
_journal_volume 52
_journal_year 2016
_chemical_absolute_configuration .
_chemical_formula_moiety 'C27 H24 O3'
_chemical_formula_sum 'C27 H24 O3'
_chemical_formula_weight 396.46
_chemical_name_systematic
;
Ethyl 5-hydroxy-12-phenyltetraphene-6-carboxylate
;
_space_group_IT_number 2
_symmetry_cell_setting triclinic
_symmetry_space_group_name_Hall '-P 1'
_symmetry_space_group_name_H-M 'P -1'
_atom_sites_solution_hydrogens geom
_atom_sites_solution_primary direct
_atom_sites_solution_secondary difmap
_audit_creation_date 'july 18 2013'
_audit_creation_method SHELXL-97
_audit_update_record
;
2016-04-12 deposited with the CCDC.
2016-05-23 downloaded from the CCDC.
;
_cell_angle_alpha 92.2160(10)
_cell_angle_beta 97.6070(10)
_cell_angle_gamma 92.5310(10)
_cell_formula_units_Z 2
_cell_length_a 5.7885(4)
_cell_length_b 10.4613(8)
_cell_length_c 16.3808(12)
_cell_measurement_temperature 90(2)
_cell_volume 981.26(12)
_computing_structure_refinement 'SHELXL-97 (Sheldrick, 2008)'
_computing_structure_solution 'SHELXS-97 (Sheldrick, 2008)'
_diffrn_ambient_temperature 90(2)
_diffrn_measured_fraction_theta_full 0.987
_diffrn_measured_fraction_theta_max 0.987
_diffrn_radiation_monochromator graphite
_diffrn_radiation_source 'fine-focus sealed tube'
_diffrn_radiation_type MoK\a
_diffrn_radiation_wavelength 0.71073
_diffrn_reflns_av_R_equivalents 0.0213
_diffrn_reflns_av_sigmaI/netI 0.0265
_diffrn_reflns_limit_h_max 7
_diffrn_reflns_limit_h_min -7
_diffrn_reflns_limit_k_max 13
_diffrn_reflns_limit_k_min -13
_diffrn_reflns_limit_l_max 21
_diffrn_reflns_limit_l_min -21
_diffrn_reflns_number 11621
_diffrn_reflns_theta_full 27.62
_diffrn_reflns_theta_max 27.62
_diffrn_reflns_theta_min 1.26
_exptl_absorpt_coefficient_mu 0.086
_exptl_absorpt_correction_T_max 0.9914
_exptl_absorpt_correction_T_min 0.9754
_exptl_crystal_density_diffrn 1.342
_exptl_crystal_density_method 'not measured'
_exptl_crystal_F_000 420
_exptl_crystal_size_max 0.29
_exptl_crystal_size_mid 0.11
_exptl_crystal_size_min 0.10
_refine_diff_density_max 0.361
_refine_diff_density_min -0.247
_refine_diff_density_rms 0.048
_refine_ls_extinction_method none
_refine_ls_goodness_of_fit_ref 0.977
_refine_ls_hydrogen_treatment mixed
_refine_ls_matrix_type full
_refine_ls_number_parameters 275
_refine_ls_number_reflns 4505
_refine_ls_number_restraints 0
_refine_ls_restrained_S_all 0.977
_refine_ls_R_factor_all 0.0455
_refine_ls_R_factor_gt 0.0392
_refine_ls_shift/su_max 0.000
_refine_ls_shift/su_mean 0.000
_refine_ls_structure_factor_coef Fsqd
_refine_ls_weighting_details 'calc w=1/[\s^2^(Fo^2^)+(0.0641P)^2^+0.3713P] where P=(Fo^2^+2Fc^2^)/3'
_refine_ls_weighting_scheme calc
_refine_ls_wR_factor_gt 0.1062
_refine_ls_wR_factor_ref 0.1115
_reflns_number_gt 3883
_reflns_number_total 4505
_reflns_threshold_expression >2sigma(I)
_cod_data_source_file c6cc03510h2.cif
_cod_data_source_block CBA13-12
_cod_original_sg_symbol_Hall '-P 1 '
_cod_original_sg_symbol_H-M 'P -1  '
_cod_database_code 7119486
_publcif_datablock.id {20848805-d9ce-453c-a0fd-84662ea1e729}

loop_
_symmetry_equiv_pos_as_xyz
'x, y, z'
'-x, -y, -z'

loop_
_atom_site_label
_atom_site_type_symbol
_atom_site_fract_x
_atom_site_fract_y
_atom_site_fract_z
_atom_site_U_iso_or_equiv
_atom_site_adp_type
_atom_site_occupancy
_atom_site_symmetry_multiplicity
_atom_site_calc_flag
_atom_site_refinement_flags
_atom_site_disorder_assembly
_atom_site_disorder_group
C1 C 0.5861(2) -0.04926(11) 0.74986(7) 0.0124(2) Uani 1 1 d . . .
C2 C 0.40599(19) -0.02594(11) 0.68872(7) 0.0121(2) Uani 1 1 d . . .
C3 C 0.4386(2) 0.06800(10) 0.62848(7) 0.0114(2) Uani 1 1 d . . .
C4 C 0.2672(2) 0.07260(11) 0.55895(7) 0.0135(2) Uani 1 1 d . . .
H4 H 0.1226 0.0254 0.5575 0.016 Uiso 1 1 calc R . .
C5 C 0.3074(2) 0.14465(11) 0.49333(7) 0.0142(2) Uani 1 1 d . . .
H5 H 0.1912 0.1484 0.4469 0.017 Uiso 1 1 calc R . .
C6 C 0.5228(2) 0.21247(11) 0.49614(7) 0.0135(2) Uani 1 1 d . . .
H6 H 0.5552 0.2588 0.4499 0.016 Uiso 1 1 calc R . .
C7 C 0.6886(2) 0.21314(11) 0.56505(7) 0.0121(2) Uani 1 1 d . . .
H7 H 0.8321 0.2610 0.5655 0.015 Uiso 1 1 calc R . .
C8 C 0.64943(19) 0.14395(10) 0.63513(7) 0.0107(2) Uani 1 1 d . . .
C9 C 0.81586(19) 0.14229(10) 0.71106(7) 0.0105(2) Uani 1 1 d . . .
C10 C 0.78994(19) 0.04011(10) 0.76500(7) 0.0115(2) Uani 1 1 d . . .
C11 C 0.9542(2) 0.03405(11) 0.83572(7) 0.0133(2) Uani 1 1 d . . .
H11 H 0.9389 -0.0347 0.8712 0.016 Uiso 1 1 calc R . .
C12 C 1.1373(2) 0.12377(11) 0.85603(7) 0.0131(2) Uani 1 1 d . . .
C13 C 1.2990(2) 0.10871(12) 0.93559(8) 0.0188(3) Uani 1 1 d . . .
H13A H 1.3503 0.0197 0.9367 0.023 Uiso 1 1 calc R . .
H13B H 1.2104 0.1224 0.9826 0.023 Uiso 1 1 calc R . .
C14 C 1.5145(2) 0.20041(12) 0.94729(8) 0.0170(3) Uani 1 1 d . . .
H14A H 1.5859 0.2040 1.0057 0.020 Uiso 1 1 calc R . .
H14B H 1.6311 0.1693 0.9131 0.020 Uiso 1 1 calc R . .
C15 C 1.4450(2) 0.33369(11) 0.92220(7) 0.0166(3) Uani 1 1 d . . .
H15A H 1.5820 0.3948 0.9342 0.020 Uiso 1 1 calc R . .
H15B H 1.3227 0.3629 0.9545 0.020 Uiso 1 1 calc R . .
C16 C 1.3536(2) 0.33083(11) 0.83035(7) 0.0151(2) Uani 1 1 d . . .
H16A H 1.2945 0.4156 0.8161 0.018 Uiso 1 1 calc R . .
H16B H 1.4839 0.3148 0.7984 0.018 Uiso 1 1 calc R . .
C17 C 1.1591(2) 0.22838(11) 0.80580(7) 0.0118(2) Uani 1 1 d . . .
C18 C 0.99854(19) 0.23802(10) 0.73434(7) 0.0110(2) Uani 1 1 d . . .
C19 C 1.01596(19) 0.35891(11) 0.68846(7) 0.0112(2) Uani 1 1 d . . .
C20 C 1.2019(2) 0.38508(11) 0.64420(7) 0.0127(2) Uani 1 1 d . . .
H20 H 1.3199 0.3251 0.6424 0.015 Uiso 1 1 calc R . .
C21 C 1.2157(2) 0.49808(11) 0.60280(7) 0.0153(2) Uani 1 1 d . . .
H21 H 1.3410 0.5139 0.5719 0.018 Uiso 1 1 calc R . .
C22 C 1.0477(2) 0.58800(11) 0.60637(8) 0.0167(3) Uani 1 1 d . . .
H22 H 1.0580 0.6654 0.5783 0.020 Uiso 1 1 calc R . .
C23 C 0.8639(2) 0.56405(11) 0.65139(7) 0.0160(2) Uani 1 1 d . . .
H23 H 0.7494 0.6257 0.6546 0.019 Uiso 1 1 calc R . .
C24 C 0.8477(2) 0.44998(11) 0.69164(7) 0.0134(2) Uani 1 1 d . . .
H24 H 0.7207 0.4338 0.7217 0.016 Uiso 1 1 calc R . .
C25 C 0.5559(2) -0.16799(11) 0.79393(7) 0.0141(2) Uani 1 1 d . . .
C26 C 0.7247(2) -0.34351(11) 0.86188(7) 0.0159(2) Uani 1 1 d . . .
H26A H 0.6543 -0.4071 0.8183 0.019 Uiso 1 1 calc R . .
H26B H 0.6217 -0.3391 0.9055 0.019 Uiso 1 1 calc R . .
C27 C 0.9645(2) -0.38116(13) 0.89740(9) 0.0243(3) Uani 1 1 d . . .
H27A H 1.0688 -0.3766 0.8550 0.036 Uiso 1 1 calc R . .
H27B H 0.9550 -0.4688 0.9161 0.036 Uiso 1 1 calc R . .
H27C H 1.0254 -0.3225 0.9442 0.036 Uiso 1 1 calc R . .
O1 O 0.20161(14) -0.09438(8) 0.67560(5) 0.01613(19) Uani 1 1 d . . .
O2 O 0.36503(15) -0.22315(9) 0.79635(6) 0.0223(2) Uani 1 1 d . . .
O3 O 0.75310(14) -0.21830(8) 0.82747(5) 0.01524(19) Uani 1 1 d . . .
H1O H 0.202(3) -0.1464(15) 0.7171(10) 0.018 Uiso 1 1 d . . .

loop_
_atom_site_aniso_label
_atom_site_aniso_U_11
_atom_site_aniso_U_22
_atom_site_aniso_U_33
_atom_site_aniso_U_23
_atom_site_aniso_U_13
_atom_site_aniso_U_12
C1 0.0140(5) 0.0107(5) 0.0129(5) 0.0012(4) 0.0035(4) 0.0000(4)
C2 0.0111(5) 0.0109(5) 0.0143(5) -0.0022(4) 0.0030(4) -0.0010(4)
C3 0.0125(5) 0.0092(5) 0.0125(5) -0.0004(4) 0.0021(4) 0.0011(4)
C4 0.0121(5) 0.0118(5) 0.0162(6) -0.0002(4) 0.0003(4) 0.0000(4)
C5 0.0146(6) 0.0134(6) 0.0134(5) -0.0003(4) -0.0023(4) 0.0019(4)
C6 0.0164(6) 0.0116(5) 0.0123(5) 0.0013(4) 0.0013(4) 0.0010(4)
C7 0.0121(5) 0.0106(5) 0.0138(5) -0.0004(4) 0.0027(4) -0.0001(4)
C8 0.0114(5) 0.0090(5) 0.0116(5) -0.0006(4) 0.0012(4) 0.0017(4)
C9 0.0103(5) 0.0100(5) 0.0114(5) 0.0001(4) 0.0021(4) 0.0008(4)
C10 0.0122(5) 0.0100(5) 0.0125(5) 0.0000(4) 0.0026(4) 0.0006(4)
C11 0.0159(6) 0.0105(5) 0.0134(5) 0.0031(4) 0.0013(4) 0.0003(4)
C12 0.0138(6) 0.0129(5) 0.0123(5) 0.0005(4) 0.0005(4) 0.0011(4)
C13 0.0217(6) 0.0156(6) 0.0168(6) 0.0051(5) -0.0059(5) -0.0034(5)
C14 0.0156(6) 0.0181(6) 0.0160(6) 0.0012(5) -0.0028(4) -0.0001(5)
C15 0.0181(6) 0.0150(6) 0.0148(6) 0.0008(4) -0.0030(4) -0.0036(4)
C16 0.0150(6) 0.0154(6) 0.0139(5) 0.0026(4) -0.0012(4) -0.0039(4)
C17 0.0117(5) 0.0112(5) 0.0124(5) -0.0004(4) 0.0020(4) -0.0002(4)
C18 0.0111(5) 0.0100(5) 0.0124(5) 0.0005(4) 0.0036(4) 0.0010(4)
C19 0.0124(5) 0.0103(5) 0.0098(5) 0.0002(4) -0.0012(4) -0.0021(4)
C20 0.0116(5) 0.0126(5) 0.0136(5) -0.0004(4) 0.0009(4) 0.0004(4)
C21 0.0151(6) 0.0157(6) 0.0153(6) 0.0021(4) 0.0029(4) -0.0027(4)
C22 0.0195(6) 0.0123(6) 0.0181(6) 0.0055(4) 0.0006(5) -0.0014(4)
C23 0.0157(6) 0.0131(6) 0.0191(6) 0.0014(4) 0.0010(4) 0.0029(4)
C24 0.0125(5) 0.0140(5) 0.0135(5) 0.0005(4) 0.0021(4) -0.0009(4)
C25 0.0156(6) 0.0135(6) 0.0134(5) 0.0013(4) 0.0026(4) -0.0016(4)
C26 0.0200(6) 0.0105(5) 0.0176(6) 0.0050(4) 0.0034(5) -0.0013(4)
C27 0.0206(7) 0.0195(6) 0.0335(8) 0.0124(5) 0.0032(5) 0.0020(5)
O1 0.0129(4) 0.0161(4) 0.0186(4) 0.0052(3) -0.0002(3) -0.0040(3)
O2 0.0163(4) 0.0213(5) 0.0294(5) 0.0119(4) 0.0018(4) -0.0043(4)
O3 0.0159(4) 0.0102(4) 0.0195(4) 0.0055(3) 0.0010(3) -0.0010(3)

loop_
_atom_type_symbol
_atom_type_description
_atom_type_scat_dispersion_real
_atom_type_scat_dispersion_imag
_atom_type_scat_source
C C 0.0033 0.0016 'International Tables Vol C Tables 4.2.6.8 and 6.1.1.4'
H H 0.0000 0.0000 'International Tables Vol C Tables 4.2.6.8 and 6.1.1.4'
O O 0.0106 0.0060 'International Tables Vol C Tables 4.2.6.8 and 6.1.1.4'

loop_
_geom_angle_atom_site_label_1
_geom_angle_atom_site_label_2
_geom_angle_atom_site_label_3
_geom_angle
_geom_angle_site_symmetry_1
_geom_angle_site_symmetry_3
C2 C1 C10 119.50(10) . .
C2 C1 C25 115.47(10) . .
C10 C1 C25 125.01(10) . .
O1 C2 C1 124.08(10) . .
O1 C2 C3 115.22(10) . .
C1 C2 C3 120.40(10) . .
C4 C3 C8 121.06(10) . .
C4 C3 C2 118.43(10) . .
C8 C3 C2 120.18(10) . .
C5 C4 C3 120.70(11) . .
C5 C4 H4 119.6 . .
C3 C4 H4 119.6 . .
C4 C5 C6 118.88(11) . .
C4 C5 H5 120.6 . .
C6 C5 H5 120.6 . .
C7 C6 C5 121.11(11) . .
C7 C6 H6 119.4 . .
C5 C6 H6 119.4 . .
C6 C7 C8 121.49(11) . .
C6 C7 H7 119.3 . .
C8 C7 H7 119.3 . .
C3 C8 C7 116.44(10) . .
C3 C8 C9 119.07(10) . .
C7 C8 C9 124.44(10) . .
C18 C9 C10 118.42(10) . .
C18 C9 C8 123.67(10) . .
C10 C9 C8 117.90(10) . .
C11 C10 C9 118.46(10) . .
C11 C10 C1 121.15(10) . .
C9 C10 C1 120.21(10) . .
C12 C11 C10 122.84(10) . .
C12 C11 H11 118.6 . .
C10 C11 H11 118.6 . .
C11 C12 C17 119.51(10) . .
C11 C12 C13 117.75(10) . .
C17 C12 C13 122.62(10) . .
C12 C13 C14 114.18(10) . .
C12 C13 H13A 108.7 . .
C14 C13 H13A 108.7 . .
C12 C13 H13B 108.7 . .
C14 C13 H13B 108.7 . .
H13A C13 H13B 107.6 . .
C15 C14 C13 109.59(10) . .
C15 C14 H14A 109.8 . .
C13 C14 H14A 109.8 . .
C15 C14 H14B 109.8 . .
C13 C14 H14B 109.8 . .
H14A C14 H14B 108.2 . .
C14 C15 C16 109.93(10) . .
C14 C15 H15A 109.7 . .
C16 C15 H15A 109.7 . .
C14 C15 H15B 109.7 . .
C16 C15 H15B 109.7 . .
H15A C15 H15B 108.2 . .
C17 C16 C15 112.56(9) . .
C17 C16 H16A 109.1 . .
C15 C16 H16A 109.1 . .
C17 C16 H16B 109.1 . .
C15 C16 H16B 109.1 . .
H16A C16 H16B 107.8 . .
C18 C17 C12 119.46(10) . .
C18 C17 C16 120.92(10) . .
C12 C17 C16 119.60(10) . .
C17 C18 C9 121.16(10) . .
C17 C18 C19 116.70(10) . .
C9 C18 C19 121.92(10) . .
C24 C19 C20 118.56(10) . .
C24 C19 C18 119.88(10) . .
C20 C19 C18 121.53(10) . .
C21 C20 C19 120.58(11) . .
C21 C20 H20 119.7 . .
C19 C20 H20 119.7 . .
C22 C21 C20 120.40(11) . .
C22 C21 H21 119.8 . .
C20 C21 H21 119.8 . .
C21 C22 C23 119.55(11) . .
C21 C22 H22 120.2 . .
C23 C22 H22 120.2 . .
C24 C23 C22 120.09(11) . .
C24 C23 H23 120.0 . .
C22 C23 H23 120.0 . .
C23 C24 C19 120.80(11) . .
C23 C24 H24 119.6 . .
C19 C24 H24 119.6 . .
O2 C25 O3 120.88(10) . .
O2 C25 C1 123.34(11) . .
O3 C25 C1 115.64(10) . .
O3 C26 C27 106.96(10) . .
O3 C26 H26A 110.3 . .
C27 C26 H26A 110.3 . .
O3 C26 H26B 110.3 . .
C27 C26 H26B 110.3 . .
H26A C26 H26B 108.6 . .
C26 C27 H27A 109.5 . .
C26 C27 H27B 109.5 . .
H27A C27 H27B 109.5 . .
C26 C27 H27C 109.5 . .
H27A C27 H27C 109.5 . .
H27B C27 H27C 109.5 . .
C2 O1 H1O 106.2(10) . .
C25 O3 C26 115.52(9) . .

loop_
_geom_bond_atom_site_label_1
_geom_bond_atom_site_label_2
_geom_bond_distance
_geom_bond_site_symmetry_2
C1 C2 1.3835(16) .
C1 C10 1.4613(15) .
C1 C25 1.4757(15) .
C2 O1 1.3433(14) .
C2 C3 1.4433(16) .
C3 C4 1.4118(16) .
C3 C8 1.4158(15) .
C4 C5 1.3753(16) .
C4 H4 0.9500 .
C5 C6 1.4012(16) .
C5 H5 0.9500 .
C6 C7 1.3811(16) .
C6 H6 0.9500 .
C7 C8 1.4183(15) .
C7 H7 0.9500 .
C8 C9 1.4701(15) .
C9 C18 1.4272(15) .
C9 C10 1.4283(15) .
C10 C11 1.4033(16) .
C11 C12 1.3818(16) .
C11 H11 0.9500 .
C12 C17 1.4056(16) .
C12 C13 1.5184(16) .
C13 C14 1.5264(16) .
C13 H13A 0.9900 .
C13 H13B 0.9900 .
C14 C15 1.5246(17) .
C14 H14A 0.9900 .
C14 H14B 0.9900 .
C15 C16 1.5262(16) .
C15 H15A 0.9900 .
C15 H15B 0.9900 .
C16 C17 1.5223(16) .
C16 H16A 0.9900 .
C16 H16B 0.9900 .
C17 C18 1.4050(16) .
C18 C19 1.5022(15) .
C19 C24 1.3965(16) .
C19 C20 1.3983(16) .
C20 C21 1.3899(16) .
C20 H20 0.9500 .
C21 C22 1.3879(17) .
C21 H21 0.9500 .
C22 C23 1.3915(17) .
C22 H22 0.9500 .
C23 C24 1.3910(16) .
C23 H23 0.9500 .
C24 H24 0.9500 .
C25 O2 1.2300(15) .
C25 O3 1.3382(14) .
C26 O3 1.4571(13) .
C26 C27 1.5071(18) .
C26 H26A 0.9900 .
C26 H26B 0.9900 .
C27 H27A 0.9800 .
C27 H27B 0.9800 .
C27 H27C 0.9800 .
O1 H1O 0.887(16) .

loop_
_geom_torsion_atom_site_label_1
_geom_torsion_atom_site_label_2
_geom_torsion_atom_site_label_3
_geom_torsion_atom_site_label_4
_geom_torsion
_geom_torsion_site_symmetry_1
_geom_torsion_site_symmetry_2
_geom_torsion_site_symmetry_3
_geom_torsion_site_symmetry_4
C10 C1 C2 O1 -172.83(10) . . . .
C25 C1 C2 O1 8.67(16) . . . .
C10 C1 C2 C3 13.76(17) . . . .
C25 C1 C2 C3 -164.74(10) . . . .
O1 C2 C3 C4 -5.25(15) . . . .
C1 C2 C3 C4 168.73(10) . . . .
O1 C2 C3 C8 -178.74(10) . . . .
C1 C2 C3 C8 -4.76(17) . . . .
C8 C3 C4 C5 4.39(17) . . . .
C2 C3 C4 C5 -169.04(11) . . . .
C3 C4 C5 C6 0.71(17) . . . .
C4 C5 C6 C7 -3.36(17) . . . .
C5 C6 C7 C8 0.94(17) . . . .
C4 C3 C8 C7 -6.56(16) . . . .
C2 C3 C8 C7 166.75(10) . . . .
C4 C3 C8 C9 176.01(10) . . . .
C2 C3 C8 C9 -10.67(16) . . . .
C6 C7 C8 C3 3.95(16) . . . .
C6 C7 C8 C9 -178.77(10) . . . .
C3 C8 C9 C18 -162.20(10) . . . .
C7 C8 C9 C18 20.59(17) . . . .
C3 C8 C9 C10 16.68(15) . . . .
C7 C8 C9 C10 -160.52(11) . . . .
C18 C9 C10 C11 -4.01(16) . . . .
C8 C9 C10 C11 177.04(10) . . . .
C18 C9 C10 C1 171.07(10) . . . .
C8 C9 C10 C1 -7.87(15) . . . .
C2 C1 C10 C11 167.68(11) . . . .
C25 C1 C10 C11 -13.98(17) . . . .
C2 C1 C10 C9 -7.27(16) . . . .
C25 C1 C10 C9 171.07(11) . . . .
C9 C10 C11 C12 1.11(17) . . . .
C1 C10 C11 C12 -173.93(11) . . . .
C10 C11 C12 C17 1.92(18) . . . .
C10 C11 C12 C13 178.20(11) . . . .
C11 C12 C13 C14 171.98(11) . . . .
C17 C12 C13 C14 -11.86(17) . . . .
C12 C13 C14 C15 42.69(14) . . . .
C13 C14 C15 C16 -64.08(13) . . . .
C14 C15 C16 C17 53.17(14) . . . .
C11 C12 C17 C18 -1.92(17) . . . .
C13 C12 C17 C18 -178.01(11) . . . .
C11 C12 C17 C16 176.97(11) . . . .
C13 C12 C17 C16 0.88(17) . . . .
C15 C16 C17 C18 157.21(11) . . . .
C15 C16 C17 C12 -21.66(15) . . . .
C12 C17 C18 C9 -1.09(17) . . . .
C16 C17 C18 C9 -179.97(10) . . . .
C12 C17 C18 C19 173.61(10) . . . .
C16 C17 C18 C19 -5.27(16) . . . .
C10 C9 C18 C17 4.06(16) . . . .
C8 C9 C18 C17 -177.06(10) . . . .
C10 C9 C18 C19 -170.35(10) . . . .
C8 C9 C18 C19 8.52(17) . . . .
C17 C18 C19 C24 -106.95(12) . . . .
C9 C18 C19 C24 67.70(15) . . . .
C17 C18 C19 C20 71.01(14) . . . .
C9 C18 C19 C20 -114.34(13) . . . .
C24 C19 C20 C21 -1.43(17) . . . .
C18 C19 C20 C21 -179.41(10) . . . .
C19 C20 C21 C22 1.48(17) . . . .
C20 C21 C22 C23 -0.35(18) . . . .
C21 C22 C23 C24 -0.79(18) . . . .
C22 C23 C24 C19 0.82(17) . . . .
C20 C19 C24 C23 0.28(17) . . . .
C18 C19 C24 C23 178.30(10) . . . .
C2 C1 C25 O2 -21.40(17) . . . .
C10 C1 C25 O2 160.20(12) . . . .
C2 C1 C25 O3 154.38(11) . . . .
C10 C1 C25 O3 -24.03(16) . . . .
O2 C25 O3 C26 3.27(16) . . . .
C1 C25 O3 C26 -172.62(10) . . . .
C27 C26 O3 C25 -179.01(10) . . . .

loop_
_publcif_info_exptl_table_extra_item
sin_theta_over_lambda_max
